data_4033613
loop_
_publ_author_name
'Tanaka, Kenta'
'Kishimoto, Mami'
'Asada, Yosuke'
'Tanaka, Yuta'
'Hoshino, Yujiro'
'Honda, Kiyoshi'

_publ_section_title
;
 Access to Electron-Deficient 2,2-Disubstituted Chromanes: A Highly
 Regioselective One-Pot Synthesis via an Inverse-Electron-Demand [4 + 2]
 Cycloaddition of <i>ortho</i>-Quinone Methides.
;
_journal_issue 21
_journal_name_full 'The Journal of organic chemistry'
_journal_page_first 13858
_journal_page_last 13870
_journal_paper_doi 10.1021/acs.joc.9b02036
_journal_volume 84
_journal_year 2019
_chemical_formula_moiety 'C16 H15 N O4'
_chemical_formula_sum 'C16 H15 N O4'
_chemical_formula_weight 285.29
_chemical_name_common 4-methoxy-6-nitro-2-phenylchromane
_chemical_name_systematic 4-methoxy-6-nitro-2-phenylchromane
_space_group_crystal_system orthorhombic
_space_group_IT_number 61
_space_group_name_Hall '-P 2ac 2ab'
_space_group_name_H-M_alt 'P b c a'
_symmetry_space_group_name_Hall '-P 2ac 2ab'
_symmetry_space_group_name_H-M 'P b c a'
_atom_sites_solution_hydrogens geom
_atom_sites_solution_primary dual
_audit_creation_date 2018-11-09
_audit_creation_method
;
Olex2 1.2
(compiled 2017.07.20 svn.r3457 for OlexSys, GUI svn.r5370)
;
_cell_angle_alpha 90
_cell_angle_beta 90
_cell_angle_gamma 90
_cell_formula_units_Z 8
_cell_length_a 7.58200(10)
_cell_length_b 12.21250(10)
_cell_length_c 29.8274(3)
_cell_measurement_reflns_used 6599
_cell_measurement_temperature 223
_cell_measurement_theta_max 70.2710
_cell_measurement_theta_min 3.1130
_cell_volume 2761.87(5)
_computing_cell_refinement 'CrysAlisPro 1.171.39.20a (Rigaku OD, 2015)'
_computing_data_collection 'CrysAlisPro 1.171.39.20a (Rigaku OD, 2015)'
_computing_data_reduction 'CrysAlisPro 1.171.39.20a (Rigaku OD, 2015)'
_computing_molecular_graphics 'Olex2 (Dolomanov et al., 2009)'
_computing_publication_material 'Olex2 (Dolomanov et al., 2009)'
_computing_structure_refinement 'ShelXL (Sheldrick, 2015)'
_computing_structure_solution 'ShelXT (Sheldrick, 2015)'
_diffrn_ambient_pressure 101.3
_diffrn_ambient_temperature 223
_diffrn_detector 'CCD plate'
_diffrn_measured_fraction_theta_full 0.999
_diffrn_measured_fraction_theta_max 0.988
_diffrn_measurement_details
;
List of Runs (angles in degrees, time in seconds):

  # Type    Start    End  Width  t~exp~   \w     \q     \k     \f   Frames
--------------------------------------------------------------------------
  1  \w    -67.00 -42.00   0.50    0.50    --  -20.00 -80.00 -98.00   50
  2  \w     21.00  46.00   0.50    0.50    --   24.00  41.00-138.00   50
  3  \w    -23.00   2.00   0.50    0.50    --   24.00 -80.00 -98.00   50
  4  \w      2.00  27.00   0.50    0.50    --   24.00 -41.00  68.00   50
  5  \w    124.00 149.00   0.50    0.58    --  102.70  41.00-138.00   50
  6  \w     69.00  99.00   0.50    0.58    --  102.70 -80.00 -98.00   60
  7  \w    107.00 132.00   0.50    0.58    --  102.70  80.00  25.00   50
  8  \w     57.00  82.00   0.50    0.58    --  102.70 -41.00  68.00   50
  9  \w    -10.00  90.00   0.50    0.50    --   24.00  57.00 -30.00  200
 10  \w     29.00  65.00   0.50    0.50    --   24.00  57.00 -90.00   72
 11  \w    -63.00  59.00   0.50    0.50    --   24.00 -77.00  90.00  244
 12  \w     86.00 111.00   0.50    0.58    --  102.70  50.00  90.00   50
 13  \w     18.00 115.00   0.50    0.58    --  102.70 -63.00 -90.00  194
 14  \w     39.00 188.00   0.50    0.58    --  102.70  38.00-180.00  298
 15  \w     14.00 146.00   0.50    0.58    --  102.70  25.00   0.00  264
 16  \w    119.00 154.00   0.50    0.58    --  102.70  50.00 120.00   70
 17  \w     79.00 105.00   0.50    0.58    --  102.70  50.00 120.00   52
;
_diffrn_measurement_device 'four-circle diffractometer'
_diffrn_measurement_device_type 'XtaLAB Pro: Kappa dual home/near'
_diffrn_measurement_method '\w scans'
_diffrn_orient_matrix_type 'CrysAlisPro convention (1999,Acta A55,543-557)'
_diffrn_orient_matrix_UB_11 0.1195923000
_diffrn_orient_matrix_UB_12 -0.0532335000
_diffrn_orient_matrix_UB_13 -0.0355970000
_diffrn_orient_matrix_UB_21 0.1641895000
_diffrn_orient_matrix_UB_22 0.0372532000
_diffrn_orient_matrix_UB_23 0.0262779000
_diffrn_orient_matrix_UB_31 -0.0023269000
_diffrn_orient_matrix_UB_32 -0.1081433000
_diffrn_orient_matrix_UB_33 0.0266571000
_diffrn_radiation_monochromator graphite
_diffrn_radiation_probe x-ray
_diffrn_radiation_type CuK\a
_diffrn_radiation_wavelength 1.54184
_diffrn_reflns_av_R_equivalents 0.0283
_diffrn_reflns_av_unetI/netI 0.0213
_diffrn_reflns_Laue_measured_fraction_full 0.999
_diffrn_reflns_Laue_measured_fraction_max 0.988
_diffrn_reflns_limit_h_max 9
_diffrn_reflns_limit_h_min -9
_diffrn_reflns_limit_k_max 12
_diffrn_reflns_limit_k_min -14
_diffrn_reflns_limit_l_max 36
_diffrn_reflns_limit_l_min -36
_diffrn_reflns_number 10022
_diffrn_reflns_point_group_measured_fraction_full 0.999
_diffrn_reflns_point_group_measured_fraction_max 0.988
_diffrn_reflns_theta_full 67.684
_diffrn_reflns_theta_max 70.760
_diffrn_reflns_theta_min 2.963
_diffrn_source 'fine-focus sealed X-ray tube'
_diffrn_source_type 'Enhance (Cu) X-ray Source'
_exptl_absorpt_coefficient_mu 0.822
_exptl_absorpt_correction_T_max 1.00000
_exptl_absorpt_correction_T_min 0.65408
_exptl_absorpt_correction_type multi-scan
_exptl_absorpt_process_details
;
CrysAlisPro 1.171.39.20a (Rigaku Oxford Diffraction, 2015)
Empirical absorption correction using spherical harmonics,
 implemented in SCALE3 ABSPACK scaling algorithm.
;
_exptl_crystal_colour 'clear colourless'
_exptl_crystal_colour_lustre clear
_exptl_crystal_colour_primary colourless
_exptl_crystal_density_diffrn 1.372
_exptl_crystal_description block
_exptl_crystal_F_000 1200
_exptl_crystal_size_max 0.6
_exptl_crystal_size_mid 0.6
_exptl_crystal_size_min 0.6
_refine_diff_density_max 0.436
_refine_diff_density_min -0.382
_refine_diff_density_rms 0.168
_refine_ls_extinction_coef 0.0084(5)
_refine_ls_extinction_expression Fc^*^=kFc[1+0.001xFc^2^\l^3^/sin(2\q)]^-1/4^
_refine_ls_extinction_method 'SHELXL-2017/1 (Sheldrick 2017)'
_refine_ls_goodness_of_fit_ref 1.111
_refine_ls_hydrogen_treatment constr
_refine_ls_matrix_type full
_refine_ls_number_parameters 192
_refine_ls_number_reflns 2630
_refine_ls_number_restraints 0
_refine_ls_restrained_S_all 1.111
_refine_ls_R_factor_all 0.0499
_refine_ls_R_factor_gt 0.0472
_refine_ls_shift/su_max 0.000
_refine_ls_shift/su_mean 0.000
_refine_ls_structure_factor_coef Fsqd
_refine_ls_weighting_details 'w=1/[\s^2^(Fo^2^)+(0.0768P)^2^+0.3044P] where P=(Fo^2^+2Fc^2^)/3'
_refine_ls_weighting_scheme calc
_refine_ls_wR_factor_gt 0.1237
_refine_ls_wR_factor_ref 0.1265
_reflns_Friedel_coverage 0.000
_reflns_number_gt 2398
_reflns_number_total 2630
_reflns_threshold_expression 'I > 2\s(I)'
_cod_data_source_file jo9b02036_si_003.cif
_cod_data_source_block exp_332
_cod_depositor_comments 'Adding full bibliography for 4033613--4033615.cif.'
_cod_database_code 4033613
_shelx_shelxl_version_number 2017/1
_shelx_space_group_comment
;
The symmetry employed for this shelxl refinement is uniquely defined
by the following loop, which should always be used as a source of
symmetry information in preference to the above space-group names.
They are only intended as comments.
;
_diffrn_oxdiff_ac3_digest_frames
;
017c9f51f5462b715488e7bea87936ec6000038fe24
;
_reflns_odcompleteness_completeness 99.93
_reflns_odcompleteness_iscentric 1
_reflns_odcompleteness_theta 66.97
_olex2_refinement_description
;
1. Fixed Uiso
 At 1.2 times of:
  All C(H) groups, All C(H,H) groups
 At 1.5 times of:
  All C(H,H,H) groups
2.a Ternary CH refined with riding coordinates:
 C007(H007), C008(H008)
2.b Secondary CH2 refined with riding coordinates:
 C009(H00A,H00B)
2.c Aromatic/amide H refined with riding coordinates:
 C00C(H00C), C00D(H00D), C00F(H00F), C00G(H00G), C00I(H00J), C00J(H00K),
 C00K(H00L), C00L(H00M)
2.d Idealised Me refined as rotating group:
 C00H(H00E,H00H,H00I)
;
_olex2_submission_original_sample_id 4-methoxy-6-nitro-2-phenylchromane
_olex2_submission_special_instructions 'No special instructions were received'
_oxdiff_exptl_absorpt_empirical_details
;
Empirical correction (ABSPACK) includes:
- Absorption correction using spherical harmonics
- Frame scaling
;
_oxdiff_exptl_absorpt_empirical_full_max 1.319
_oxdiff_exptl_absorpt_empirical_full_min 0.755

loop_
_space_group_symop_operation_xyz
'x, y, z'
'-x+1/2, -y, z+1/2'
'-x, y+1/2, -z+1/2'
'x+1/2, -y+1/2, -z'
'-x, -y, -z'
'x-1/2, y, -z-1/2'
'x, -y-1/2, z-1/2'
'-x-1/2, y-1/2, z'

loop_
_atom_site_label
_atom_site_type_symbol
_atom_site_fract_x
_atom_site_fract_y
_atom_site_fract_z
_atom_site_U_iso_or_equiv
_atom_site_adp_type
_atom_site_occupancy
_atom_site_site_symmetry_order
_atom_site_calc_flag
_atom_site_refinement_flags_posn
O001 O 0.57390(12) 0.20559(7) 0.34211(3) 0.0431(3) Uani 1 1 d .
O002 O 0.28569(13) 0.49553(7) 0.34833(3) 0.0436(3) Uani 1 1 d .
O003 O 0.40374(15) 0.35605(9) 0.15000(3) 0.0574(3) Uani 1 1 d .
O004 O 0.47398(16) 0.20524(10) 0.18316(4) 0.0630(3) Uani 1 1 d .
N005 N 0.42371(15) 0.30066(10) 0.18399(4) 0.0449(3) Uani 1 1 d .
C006 C 0.38748(15) 0.33553(10) 0.30748(4) 0.0346(3) Uani 1 1 d .
C007 C 0.42429(16) 0.27296(10) 0.35005(4) 0.0368(3) Uani 1 1 d .
H007 H 0.322661 0.226383 0.356998 0.044 Uiso 1 1 calc R
C008 C 0.29888(16) 0.43469(11) 0.38976(4) 0.0391(3) Uani 1 1 d .
H008 H 0.189141 0.393762 0.394300 0.047 Uiso 1 1 calc R
C009 C 0.45149(17) 0.35431(10) 0.38819(4) 0.0402(3) Uani 1 1 d .
H00A H 0.459200 0.315300 0.416446 0.048 Uiso 1 1 calc R
H00B H 0.561148 0.393733 0.383705 0.048 Uiso 1 1 calc R
C00A C 0.31741(17) 0.51788(11) 0.42679(4) 0.0396(3) Uani 1 1 d .
C00B C 0.32163(16) 0.44243(10) 0.30933(4) 0.0362(3) Uani 1 1 d .
C00C C 0.42087(15) 0.29040(10) 0.26566(4) 0.0365(3) Uani 1 1 d .
H00C H 0.466202 0.219857 0.263402 0.044 Uiso 1 1 calc R
C00D C 0.41172(18) 0.61352(11) 0.42017(5) 0.0450(3) Uani 1 1 d .
H00D H 0.463888 0.627114 0.392501 0.054 Uiso 1 1 calc R
C00E C 0.38670(17) 0.35036(11) 0.22737(4) 0.0381(3) Uani 1 1 d .
C00F C 0.29013(18) 0.50219(11) 0.27043(4) 0.0420(3) Uani 1 1 d .
H00F H 0.247355 0.573398 0.272402 0.050 Uiso 1 1 calc R
C00G C 0.32196(18) 0.45642(11) 0.22907(4) 0.0425(3) Uani 1 1 d .
H00G H 0.300588 0.495650 0.202902 0.051 Uiso 1 1 calc R
C00H C 0.6135(2) 0.13543(12) 0.37833(5) 0.0504(4) Uani 1 1 d .
H00E H 0.701349 0.083364 0.369222 0.076 Uiso 1 1 calc GR
H00H H 0.508633 0.097343 0.387382 0.076 Uiso 1 1 calc GR
H00I H 0.657489 0.177844 0.403009 0.076 Uiso 1 1 calc GR
C00I C 0.4288(2) 0.68898(13) 0.45443(5) 0.0559(4) Uani 1 1 d .
H00J H 0.492023 0.753210 0.449675 0.067 Uiso 1 1 calc R
C00J C 0.2424(2) 0.49831(13) 0.46852(5) 0.0543(4) Uani 1 1 d .
H00K H 0.179133 0.434195 0.473497 0.065 Uiso 1 1 calc R
C00K C 0.3528(3) 0.66944(14) 0.49556(5) 0.0634(5) Uani 1 1 d .
H00L H 0.363328 0.720807 0.518420 0.076 Uiso 1 1 calc R
C00L C 0.2615(3) 0.57425(16) 0.50277(5) 0.0667(5) Uani 1 1 d .
H00M H 0.212233 0.560458 0.530759 0.080 Uiso 1 1 calc R

loop_
_atom_site_aniso_label
_atom_site_aniso_U_11
_atom_site_aniso_U_22
_atom_site_aniso_U_33
_atom_site_aniso_U_23
_atom_site_aniso_U_13
_atom_site_aniso_U_12
O001 0.0437(5) 0.0401(5) 0.0455(5) 0.0010(4) 0.0003(4) 0.0088(4)
O002 0.0535(6) 0.0413(5) 0.0359(5) -0.0027(3) 0.0000(4) 0.0111(4)
O003 0.0653(7) 0.0683(7) 0.0386(5) -0.0002(5) 0.0068(4) -0.0141(5)
O004 0.0676(7) 0.0703(7) 0.0511(6) -0.0187(5) -0.0050(5) 0.0235(6)
N005 0.0364(6) 0.0581(7) 0.0402(6) -0.0075(5) 0.0015(4) -0.0049(5)
C006 0.0287(5) 0.0358(6) 0.0394(6) -0.0011(5) 0.0005(4) -0.0036(5)
C007 0.0341(6) 0.0350(6) 0.0414(6) 0.0003(5) 0.0008(5) 0.0002(5)
C008 0.0383(6) 0.0420(7) 0.0368(6) 0.0006(5) 0.0013(5) 0.0010(5)
C009 0.0413(6) 0.0408(7) 0.0384(6) -0.0010(5) -0.0030(5) 0.0032(5)
C00A 0.0379(6) 0.0428(7) 0.0381(6) -0.0017(5) -0.0005(5) 0.0074(5)
C00B 0.0329(6) 0.0381(6) 0.0376(6) -0.0034(5) 0.0006(4) -0.0012(5)
C00C 0.0303(6) 0.0360(6) 0.0431(6) -0.0042(5) 0.0010(5) -0.0037(4)
C00D 0.0442(7) 0.0470(7) 0.0439(7) -0.0012(6) -0.0036(5) 0.0033(6)
C00E 0.0308(6) 0.0460(7) 0.0377(6) -0.0052(5) 0.0019(4) -0.0065(5)
C00F 0.0446(7) 0.0378(7) 0.0437(7) 0.0011(5) -0.0018(5) 0.0035(5)
C00G 0.0422(7) 0.0461(7) 0.0392(6) 0.0039(5) -0.0012(5) -0.0033(6)
C00H 0.0539(8) 0.0441(7) 0.0533(8) 0.0036(6) -0.0066(6) 0.0093(6)
C00I 0.0640(9) 0.0444(7) 0.0594(9) -0.0072(6) -0.0173(7) 0.0049(7)
C00J 0.0635(9) 0.0547(9) 0.0445(7) -0.0003(6) 0.0094(7) 0.0026(7)
C00K 0.0829(12) 0.0575(9) 0.0498(8) -0.0166(7) -0.0169(8) 0.0198(9)
C00L 0.0870(12) 0.0750(11) 0.0380(7) -0.0050(7) 0.0082(7) 0.0180(10)

loop_
_atom_type_symbol
_atom_type_description
_atom_type_scat_dispersion_real
_atom_type_scat_dispersion_imag
_atom_type_scat_source
C C 0.0181 0.0091 'International Tables Vol C Tables 4.2.6.8 and 6.1.1.4'
H H 0.0000 0.0000 'International Tables Vol C Tables 4.2.6.8 and 6.1.1.4'
N N 0.0311 0.0180 'International Tables Vol C Tables 4.2.6.8 and 6.1.1.4'
O O 0.0492 0.0322 'International Tables Vol C Tables 4.2.6.8 and 6.1.1.4'

loop_
_geom_angle_atom_site_label_1
_geom_angle_atom_site_label_2
_geom_angle_atom_site_label_3
_geom_angle
C00H O001 C007 113.20(10)
C00B O002 C008 118.20(9)
O003 N005 C00E 118.69(12)
O004 N005 O003 123.02(11)
O004 N005 C00E 118.29(11)
C00B C006 C007 120.38(10)
C00C C006 C007 121.47(11)
C00C C006 C00B 118.13(11)
O001 C007 C006 107.51(10)
O001 C007 H007 109.1
O001 C007 C009 113.18(10)
C006 C007 H007 109.1
C006 C007 C009 108.86(10)
C009 C007 H007 109.1
O002 C008 H008 108.8
O002 C008 C009 111.02(10)
O002 C008 C00A 106.65(10)
C009 C008 H008 108.8
C00A C008 H008 108.8
C00A C008 C009 112.80(10)
C007 C009 H00A 109.7
C007 C009 H00B 109.7
C008 C009 C007 109.96(10)
C008 C009 H00A 109.7
C008 C009 H00B 109.7
H00A C009 H00B 108.2
C00D C00A C008 120.83(11)
C00D C00A C00J 119.01(13)
C00J C00A C008 120.15(12)
O002 C00B C006 123.41(10)
O002 C00B C00F 115.40(11)
C00F C00B C006 121.19(11)
C006 C00C H00C 120.0
C00E C00C C006 119.91(12)
C00E C00C H00C 120.0
C00A C00D H00D 119.8
C00I C00D C00A 120.38(13)
C00I C00D H00D 119.8
C00C C00E N005 118.52(12)
C00C C00E C00G 122.13(11)
C00G C00E N005 119.34(11)
C00B C00F H00F 119.8
C00G C00F C00B 120.30(12)
C00G C00F H00F 119.8
C00E C00G H00G 120.8
C00F C00G C00E 118.32(12)
C00F C00G H00G 120.8
O001 C00H H00E 109.5
O001 C00H H00H 109.5
O001 C00H H00I 109.5
H00E C00H H00H 109.5
H00E C00H H00I 109.5
H00H C00H H00I 109.5
C00D C00I H00J 119.9
C00K C00I C00D 120.27(15)
C00K C00I H00J 119.9
C00A C00J H00K 119.9
C00L C00J C00A 120.12(15)
C00L C00J H00K 119.9
C00I C00K H00L 120.0
C00L C00K C00I 119.92(14)
C00L C00K H00L 120.0
C00J C00L H00M 119.9
C00K C00L C00J 120.30(14)
C00K C00L H00M 119.9

loop_
_geom_bond_atom_site_label_1
_geom_bond_atom_site_label_2
_geom_bond_distance
O001 C007 1.4211(15)
O001 C00H 1.4111(16)
O002 C008 1.4454(14)
O002 C00B 1.3592(14)
O003 N005 1.2282(15)
O004 N005 1.2263(16)
N005 C00E 1.4565(15)
C006 C007 1.5079(16)
C006 C00B 1.3988(17)
C006 C00C 1.3870(16)
C007 H007 0.9800
C007 C009 1.5243(17)
C008 H008 0.9800
C008 C009 1.5181(17)
C008 C00A 1.5074(17)
C009 H00A 0.9700
C009 H00B 0.9700
C00A C00D 1.3837(19)
C00A C00J 1.3892(19)
C00B C00F 1.3913(17)
C00C H00C 0.9300
C00C C00E 1.3811(17)
C00D H00D 0.9300
C00D C00I 1.382(2)
C00E C00G 1.3859(19)
C00F H00F 0.9300
C00F C00G 1.3759(18)
C00G H00G 0.9300
C00H H00E 0.9600
C00H H00H 0.9600
C00H H00I 0.9600
C00I H00J 0.9300
C00I C00K 1.376(2)
C00J H00K 0.9300
C00J C00L 1.388(2)
C00K H00L 0.9300
C00K C00L 1.370(3)
C00L H00M 0.9300
